data_2208530
loop_
_publ_author_name
'Butcher, Ray J.'
'Yathirajan, H. S.'
'Anilkumar, H. G.'
'Sarojini, B. K.'
'Narayana, B.'

_publ_section_title
;
 3-(3,4-Dimethoxyphenyl)-1-(4-fluorophenyl)prop-2-en-1-one
;
_journal_coeditor_code BT2041
_journal_issue 4
_journal_name_full 'Acta Crystallographica Section E'
_journal_page_first o1633
_journal_page_last o1635
_journal_paper_doi 10.1107/S1600536806010609
_journal_volume 62
_journal_year 2006
_chemical_formula_moiety 'C17 H15 F O3'
_chemical_formula_sum 'C17 H15 F O3'
_chemical_formula_weight 286.29
_chemical_name_systematic
;
 ?
;
_space_group_IT_number 2
_symmetry_cell_setting triclinic
_symmetry_space_group_name_Hall '-P 1'
_symmetry_space_group_name_H-M 'P -1'
_atom_sites_solution_hydrogens geom
_atom_sites_solution_primary direct
_atom_sites_solution_secondary difmap
_audit_creation_method SHELXL-97
_cell_angle_alpha 90.766(2)
_cell_angle_beta 100.366(2)
_cell_angle_gamma 91.856(2)
_cell_formula_units_Z 4
_cell_length_a 8.7105(13)
_cell_length_b 10.6712(16)
_cell_length_c 15.480(2)
_cell_measurement_reflns_used 2895
_cell_measurement_temperature 273(2)
_cell_measurement_theta_max 24.484
_cell_measurement_theta_min 2.353
_cell_volume 1414.4(4)
_computing_cell_refinement 'SAINT+ (Bruker, 1999)'
_computing_data_collection 'SMART (Bruker, 1998)'
_computing_data_reduction SAINT+
_computing_molecular_graphics 'SHELXTL (Sheldrick, 1997)'
_computing_publication_material SHELXTL
_computing_structure_refinement 'SHELXL-97 (Sheldrick, 1997)'
_computing_structure_solution 'SHELXS-97 (Sheldrick, 1990)'
_diffrn_ambient_temperature 273(2)
_diffrn_measured_fraction_theta_full 0.986
_diffrn_measured_fraction_theta_max 0.986
_diffrn_measurement_device_type 'Bruker SMART CCD area-detector'
_diffrn_measurement_method 'phi and omega scans'
_diffrn_radiation_monochromator graphite
_diffrn_radiation_source 'fine-focus sealed tube'
_diffrn_radiation_type MoK\a
_diffrn_radiation_wavelength 0.71073
_diffrn_reflns_av_R_equivalents 0.0460
_diffrn_reflns_av_sigmaI/netI 0.0658
_diffrn_reflns_limit_h_max 11
_diffrn_reflns_limit_h_min -11
_diffrn_reflns_limit_k_max 14
_diffrn_reflns_limit_k_min -14
_diffrn_reflns_limit_l_max 20
_diffrn_reflns_limit_l_min -20
_diffrn_reflns_number 14595
_diffrn_reflns_theta_full 28.32
_diffrn_reflns_theta_max 28.32
_diffrn_reflns_theta_min 1.34
_diffrn_standards_decay_% 0
_diffrn_standards_number 0
_exptl_absorpt_coefficient_mu 0.100
_exptl_absorpt_correction_T_max 0.9773
_exptl_absorpt_correction_T_min 0.9498
_exptl_absorpt_correction_type multi-scan
_exptl_absorpt_process_details 'SADABS (Sheldrick, 1996)'
_exptl_crystal_colour colourless
_exptl_crystal_density_diffrn 1.344
_exptl_crystal_density_method 'not measured'
_exptl_crystal_description plate
_exptl_crystal_F_000 600
_exptl_crystal_size_max 0.52
_exptl_crystal_size_mid 0.44
_exptl_crystal_size_min 0.23
_refine_diff_density_max 0.212
_refine_diff_density_min -0.174
_refine_ls_extinction_method none
_refine_ls_goodness_of_fit_ref 0.833
_refine_ls_hydrogen_treatment constr
_refine_ls_matrix_type full
_refine_ls_number_parameters 383
_refine_ls_number_reflns 6957
_refine_ls_number_restraints 0
_refine_ls_restrained_S_all 0.833
_refine_ls_R_factor_all 0.1080
_refine_ls_R_factor_gt 0.0467
_refine_ls_shift/su_max 0.001
_refine_ls_shift/su_mean 0.000
_refine_ls_structure_factor_coef Fsqd
_refine_ls_weighting_details 'calc w=1/[\s^2^(Fo^2^)+(0.0590P)^2^] where P=(Fo^2^+2Fc^2^)/3'
_refine_ls_weighting_scheme calc
_refine_ls_wR_factor_gt 0.1037
_refine_ls_wR_factor_ref 0.1233
_reflns_number_gt 3244
_reflns_number_total 6957
_reflns_threshold_expression I>2\s(I)
_cod_data_source_file bt2041.cif
_cod_data_source_block I
_cod_depositor_comments
;
The following automatic conversions were performed:
'_symmetry_cell_setting' value 'Triclinic' changed to 'triclinic'
according to '/home/saulius/struct/CIF-dictionaries/cif_core.dic'
dictionary named 'cif_core.dic' version 2.4.1 from 2010-06-29.

Automatic conversion script
Id: cif_fix_enum 1527 2010-12-29 10:47:43Z saulius 

The following automatic conversions were performed:

'_symmetry_cell_setting' value 'Triclinic' changed to 'triclinic'
according to /home/saulius/struct/CIF-dictionaries/cif_core.dic
dictionary named 'cif_core.dic' version 2.4.1 from 2010-06-29.

Automatic conversion script
Id: cif_fix_values 1715 2011-07-08 13:25:40Z adriana 
;
_cod_database_code 2208530
_cod_database_fobs_code 2208530

loop_
_symmetry_equiv_pos_as_xyz
'x, y, z'
'-x, -y, -z'

loop_
_atom_site_type_symbol
_atom_site_label
_atom_site_fract_x
_atom_site_fract_y
_atom_site_fract_z
_atom_site_U_iso_or_equiv
_atom_site_adp_type
_atom_site_calc_flag
_atom_site_refinement_flags
_atom_site_occupancy
F F1A 0.56549(15) 0.09402(13) 0.60616(9) 0.0950(4) Uani d . 1
F F1B 1.48114(14) 0.60351(12) -0.27711(8) 0.0859(4) Uani d . 1
O O1A 1.27056(14) 0.47271(11) 0.01056(8) 0.0576(3) Uani d . 1
O O2A 1.36226(15) 0.64970(12) 0.12349(8) 0.0643(4) Uani d . 1
O O3A 0.82861(17) 0.57096(13) 0.44380(10) 0.0788(4) Uani d . 1
O O1B 0.92171(14) 0.96639(11) 0.37205(8) 0.0599(3) Uani d . 1
O O2B 1.12016(15) 1.14920(12) 0.37072(8) 0.0631(4) Uani d . 1
O O3B 1.34883(15) 1.08083(12) -0.06782(8) 0.0631(4) Uani d . 1
C C1A 1.06611(19) 0.49234(16) 0.23329(11) 0.0472(4) Uani d . 1
C C2A 1.0228(2) 0.39492(17) 0.17280(12) 0.0544(5) Uani d . 1
H H2AA 0.9487 0.3347 0.1827 0.065 Uiso calc R 1
C C3A 1.0881(2) 0.38588(16) 0.09795(12) 0.0534(5) Uani d . 1
H H3AA 1.0559 0.3206 0.0577 0.064 Uiso calc R 1
C C4A 1.2000(2) 0.47213(16) 0.08235(11) 0.0469(4) Uani d . 1
C C5A 1.2484(2) 0.56980(15) 0.14357(11) 0.0470(4) Uani d . 1
C C6A 1.1809(2) 0.57946(16) 0.21691(11) 0.0489(4) Uani d . 1
H H6AA 1.2121 0.6455 0.2567 0.059 Uiso calc R 1
C C7A 1.2287(3) 0.37371(18) -0.05273(13) 0.0704(6) Uani d . 1
H H7AA 1.2874 0.3839 -0.0992 0.106 Uiso calc R 1
H H7AB 1.1191 0.3757 -0.0765 0.106 Uiso calc R 1
H H7AC 1.2513 0.2947 -0.0252 0.106 Uiso calc R 1
C C8A 1.4388(2) 0.73470(19) 0.19011(13) 0.0678(6) Uani d . 1
H H8AA 1.5161 0.7845 0.1677 0.102 Uiso calc R 1
H H8AB 1.4884 0.6885 0.2396 0.102 Uiso calc R 1
H H8AC 1.3636 0.7885 0.2080 0.102 Uiso calc R 1
C C9A 0.9955(2) 0.50960(17) 0.31064(11) 0.0518(4) Uani d . 1
H H9AA 1.0113 0.5884 0.3377 0.062 Uiso calc R 1
C C10A 0.9115(2) 0.42706(17) 0.34747(11) 0.0535(5) Uani d . 1
H H10A 0.8980 0.3455 0.3249 0.064 Uiso calc R 1
C C11A 0.8390(2) 0.46061(18) 0.42294(12) 0.0537(5) Uani d . 1
C C12A 0.77076(19) 0.36018(17) 0.47171(11) 0.0479(4) Uani d . 1
C C13A 0.8144(2) 0.23635(17) 0.47071(12) 0.0548(5) Uani d . 1
H H13A 0.8897 0.2134 0.4385 0.066 Uiso calc R 1
C C14A 0.7473(2) 0.14709(19) 0.51699(13) 0.0630(5) Uani d . 1
H H14A 0.7782 0.0645 0.5174 0.076 Uiso calc R 1
C C15A 0.6348(2) 0.1822(2) 0.56214(13) 0.0624(5) Uani d . 1
C C16A 0.5884(2) 0.3036(2) 0.56522(13) 0.0645(5) Uani d . 1
H H16A 0.5111 0.3252 0.5965 0.077 Uiso calc R 1
C C17A 0.6593(2) 0.39202(18) 0.52090(12) 0.0567(5) Uani d . 1
H H17A 0.6321 0.4753 0.5239 0.068 Uiso calc R 1
C C1B 1.14467(19) 0.99915(16) 0.15685(11) 0.0467(4) Uani d . 1
C C2B 1.0403(2) 0.89971(18) 0.16053(12) 0.0565(5) Uani d . 1
H H2BA 1.0201 0.8413 0.1144 0.068 Uiso calc R 1
C C3B 0.9655(2) 0.88545(17) 0.23142(12) 0.0565(5) Uani d . 1
H H3BA 0.8961 0.8176 0.2324 0.068 Uiso calc R 1
C C4B 0.99238(19) 0.97019(16) 0.30037(11) 0.0471(4) Uani d . 1
C C5B 1.09915(19) 1.07056(15) 0.29857(11) 0.0459(4) Uani d . 1
C C6B 1.17179(19) 1.08489(15) 0.22739(11) 0.0480(4) Uani d . 1
H H6BA 1.2405 1.1531 0.2261 0.058 Uiso calc R 1
C C7B 0.8254(3) 0.85937(19) 0.38136(15) 0.0761(6) Uani d . 1
H H7BA 0.7945 0.8627 0.4378 0.114 Uiso calc R 1
H H7BB 0.8823 0.7848 0.3765 0.114 Uiso calc R 1
H H7BC 0.7342 0.8582 0.3361 0.114 Uiso calc R 1
C C8B 1.2487(2) 1.23796(18) 0.38149(13) 0.0639(5) Uani d . 1
H H8BA 1.2525 1.2856 0.4349 0.096 Uiso calc R 1
H H8BB 1.2360 1.2935 0.3327 0.096 Uiso calc R 1
H H8BC 1.3442 1.1945 0.3841 0.096 Uiso calc R 1
C C9B 1.22414(19) 1.01865(16) 0.08258(11) 0.0492(4) Uani d . 1
H H9BA 1.2719 1.0973 0.0797 0.059 Uiso calc R 1
C C10B 1.2365(2) 0.93783(17) 0.01871(11) 0.0540(5) Uani d . 1
H H10B 1.1932 0.8572 0.0201 0.065 Uiso calc R 1
C C11B 1.3163(2) 0.97141(17) -0.05442(11) 0.0495(4) Uani d . 1
C C12B 1.35560(19) 0.87001(16) -0.11252(11) 0.0464(4) Uani d . 1
C C13B 1.3831(2) 0.74828(17) -0.08420(12) 0.0536(5) Uani d . 1
H H13B 1.3717 0.7271 -0.0276 0.064 Uiso calc R 1
C C14B 1.4270(2) 0.65864(18) -0.13907(13) 0.0585(5) Uani d . 1
H H14B 1.4475 0.5777 -0.1198 0.070 Uiso calc R 1
C C15B 1.4396(2) 0.6917(2) -0.22218(13) 0.0591(5) Uani d . 1
C C16B 1.4130(2) 0.8101(2) -0.25337(12) 0.0612(5) Uani d . 1
H H16B 1.4222 0.8295 -0.3106 0.073 Uiso calc R 1
C C17B 1.3724(2) 0.89896(18) -0.19758(11) 0.0553(5) Uani d . 1
H H17B 1.3559 0.9803 -0.2171 0.066 Uiso calc R 1

loop_
_atom_site_aniso_label
_atom_site_aniso_U_11
_atom_site_aniso_U_22
_atom_site_aniso_U_33
_atom_site_aniso_U_12
_atom_site_aniso_U_13
_atom_site_aniso_U_23
F1A 0.1026(10) 0.0911(10) 0.1014(10) -0.0121(8) 0.0463(8) 0.0304(8)
F1B 0.0913(9) 0.0900(9) 0.0802(8) 0.0142(7) 0.0259(7) -0.0238(7)
O1A 0.0751(9) 0.0500(7) 0.0507(7) -0.0064(6) 0.0210(6) -0.0026(6)
O2A 0.0812(9) 0.0617(8) 0.0529(7) -0.0273(7) 0.0255(7) -0.0054(6)
O3A 0.1070(12) 0.0491(8) 0.0922(11) 0.0009(8) 0.0506(9) -0.0011(8)
O1B 0.0710(8) 0.0495(7) 0.0678(8) -0.0051(6) 0.0365(7) 0.0015(6)
O2B 0.0755(9) 0.0554(8) 0.0644(8) -0.0143(7) 0.0327(7) -0.0163(7)
O3B 0.0791(9) 0.0501(8) 0.0635(8) -0.0041(7) 0.0228(7) 0.0037(7)
C1A 0.0507(10) 0.0436(10) 0.0483(10) 0.0015(8) 0.0113(8) 0.0068(8)
C2A 0.0576(11) 0.0477(10) 0.0582(12) -0.0085(9) 0.0128(9) 0.0042(9)
C3A 0.0615(11) 0.0431(10) 0.0549(11) -0.0056(9) 0.0100(9) -0.0021(8)
C4A 0.0556(11) 0.0419(9) 0.0445(10) 0.0038(8) 0.0119(8) 0.0058(8)
C5A 0.0537(10) 0.0400(9) 0.0479(10) -0.0037(8) 0.0115(8) 0.0062(8)
C6A 0.0561(11) 0.0410(9) 0.0493(10) -0.0045(8) 0.0099(8) 0.0007(8)
C7A 0.1039(16) 0.0519(12) 0.0593(12) -0.0037(11) 0.0269(11) -0.0077(10)
C8A 0.0767(14) 0.0634(13) 0.0633(12) -0.0269(11) 0.0184(10) -0.0074(10)
C9A 0.0556(11) 0.0463(10) 0.0550(11) -0.0008(9) 0.0143(9) 0.0032(9)
C10A 0.0583(11) 0.0485(10) 0.0563(11) -0.0036(9) 0.0183(9) 0.0008(9)
C11A 0.0530(11) 0.0500(11) 0.0605(12) 0.0006(9) 0.0165(9) 0.0012(9)
C12A 0.0456(10) 0.0527(11) 0.0461(10) -0.0019(8) 0.0111(8) -0.0009(8)
C13A 0.0589(11) 0.0542(11) 0.0550(11) 0.0022(9) 0.0204(9) -0.0005(9)
C14A 0.0731(14) 0.0533(12) 0.0659(13) 0.0030(10) 0.0206(11) 0.0087(10)
C15A 0.0601(12) 0.0718(14) 0.0566(12) -0.0121(11) 0.0152(10) 0.0132(10)
C16A 0.0562(12) 0.0807(15) 0.0618(12) 0.0065(11) 0.0234(10) 0.0050(11)
C17A 0.0551(11) 0.0564(11) 0.0622(12) 0.0037(9) 0.0194(9) 0.0040(10)
C1B 0.0505(10) 0.0432(10) 0.0483(10) 0.0015(8) 0.0135(8) 0.0017(8)
C2B 0.0635(12) 0.0531(11) 0.0547(11) -0.0071(9) 0.0185(9) -0.0110(9)
C3B 0.0583(11) 0.0474(10) 0.0667(12) -0.0111(9) 0.0217(10) -0.0038(9)
C4B 0.0486(10) 0.0434(10) 0.0530(10) 0.0051(8) 0.0183(8) 0.0037(8)
C5B 0.0521(10) 0.0382(9) 0.0498(10) 0.0032(8) 0.0152(8) -0.0020(8)
C6B 0.0526(10) 0.0393(9) 0.0542(11) -0.0009(8) 0.0162(8) 0.0003(8)
C7B 0.0925(16) 0.0576(13) 0.0890(15) -0.0153(11) 0.0478(13) 0.0056(11)
C8B 0.0725(13) 0.0578(12) 0.0632(12) -0.0131(10) 0.0209(10) -0.0124(10)
C9B 0.0518(10) 0.0467(10) 0.0506(10) -0.0017(8) 0.0134(8) 0.0021(8)
C10B 0.0608(11) 0.0501(11) 0.0538(11) -0.0078(9) 0.0196(9) -0.0018(9)
C11B 0.0510(10) 0.0505(11) 0.0462(10) -0.0028(8) 0.0077(8) 0.0009(8)
C12B 0.0456(10) 0.0518(11) 0.0424(10) -0.0056(8) 0.0107(8) 0.0019(8)
C13B 0.0586(11) 0.0552(11) 0.0489(11) -0.0061(9) 0.0162(9) 0.0038(9)
C14B 0.0580(12) 0.0529(11) 0.0658(13) 0.0003(9) 0.0150(9) 0.0003(10)
C15B 0.0524(11) 0.0682(13) 0.0577(12) 0.0010(10) 0.0139(9) -0.0164(11)
C16B 0.0614(12) 0.0818(15) 0.0423(10) 0.0046(11) 0.0138(9) 0.0012(10)
C17B 0.0601(12) 0.0595(12) 0.0476(11) 0.0026(9) 0.0122(9) 0.0077(9)

loop_
_atom_type_symbol
_atom_type_description
_atom_type_scat_dispersion_real
_atom_type_scat_dispersion_imag
_atom_type_scat_source
C C 0.0033 0.0016 'International Tables Vol C Tables 4.2.6.8 and 6.1.1.4'
H H 0.0000 0.0000 'International Tables Vol C Tables 4.2.6.8 and 6.1.1.4'
O O 0.0106 0.0060 'International Tables Vol C Tables 4.2.6.8 and 6.1.1.4'
F F 0.0171 0.0103 'International Tables Vol C Tables 4.2.6.8 and 6.1.1.4'

loop_
_geom_angle_atom_site_label_1
_geom_angle_atom_site_label_2
_geom_angle_atom_site_label_3
_geom_angle
C4A O1A C7A 117.57(15)
C5A O2A C8A 117.98(14)
C4B O1B C7B 117.71(14)
C5B O2B C8B 117.51(13)
C2A C1A C6A 117.65(16)
C2A C1A C9A 123.19(17)
C6A C1A C9A 119.15(16)
C3A C2A C1A 121.04(18)
C3A C2A H2AA 119.5
C1A C2A H2AA 119.5
C4A C3A C2A 120.81(17)
C4A C3A H3AA 119.6
C2A C3A H3AA 119.6
O1A C4A C3A 125.59(16)
O1A C4A C5A 115.19(16)
C3A C4A C5A 119.22(16)
O2A C5A C6A 125.22(15)
O2A C5A C4A 115.18(15)
C6A C5A C4A 119.60(17)
C5A C6A C1A 121.65(16)
C5A C6A H6AA 119.2
C1A C6A H6AA 119.2
O1A C7A H7AA 109.5
O1A C7A H7AB 109.5
H7AA C7A H7AB 109.5
O1A C7A H7AC 109.5
H7AA C7A H7AC 109.5
H7AB C7A H7AC 109.5
O2A C8A H8AA 109.5
O2A C8A H8AB 109.5
H8AA C8A H8AB 109.5
O2A C8A H8AC 109.5
H8AA C8A H8AC 109.5
H8AB C8A H8AC 109.5
C10A C9A C1A 128.17(17)
C10A C9A H9AA 115.9
C1A C9A H9AA 115.9
C9A C10A C11A 122.01(17)
C9A C10A H10A 119.0
C11A C10A H10A 119.0
O3A C11A C10A 120.54(18)
O3A C11A C12A 119.73(16)
C10A C11A C12A 119.66(16)
C17A C12A C13A 118.49(18)
C17A C12A C11A 118.44(16)
C13A C12A C11A 123.07(16)
C14A C13A C12A 120.67(17)
C14A C13A H13A 119.7
C12A C13A H13A 119.7
C15A C14A C13A 118.66(19)
C15A C14A H14A 120.7
C13A C14A H14A 120.7
F1A C15A C14A 119.0(2)
F1A C15A C16A 118.40(19)
C14A C15A C16A 122.6(2)
C17A C16A C15A 118.02(18)
C17A C16A H16A 121.0
C15A C16A H16A 121.0
C16A C17A C12A 121.46(18)
C16A C17A H17A 119.3
C12A C17A H17A 119.3
C2B C1B C6B 117.67(16)
C2B C1B C9B 122.95(15)
C6B C1B C9B 119.38(16)
C3B C2B C1B 121.27(16)
C3B C2B H2BA 119.4
C1B C2B H2BA 119.4
C4B C3B C2B 120.76(17)
C4B C3B H3BA 119.6
C2B C3B H3BA 119.6
O1B C4B C3B 125.30(16)
O1B C4B C5B 115.76(15)
C3B C4B C5B 118.94(16)
O2B C5B C6B 125.22(16)
O2B C5B C4B 114.82(15)
C6B C5B C4B 119.95(15)
C5B C6B C1B 121.40(16)
C5B C6B H6BA 119.3
C1B C6B H6BA 119.3
O1B C7B H7BA 109.5
O1B C7B H7BB 109.5
H7BA C7B H7BB 109.5
O1B C7B H7BC 109.5
H7BA C7B H7BC 109.5
H7BB C7B H7BC 109.5
O2B C8B H8BA 109.5
O2B C8B H8BB 109.5
H8BA C8B H8BB 109.5
O2B C8B H8BC 109.5
H8BA C8B H8BC 109.5
H8BB C8B H8BC 109.5
C10B C9B C1B 127.83(17)
C10B C9B H9BA 116.1
C1B C9B H9BA 116.1
C9B C10B C11B 122.21(17)
C9B C10B H10B 118.9
C11B C10B H10B 118.9
O3B C11B C10B 120.83(16)
O3B C11B C12B 120.23(16)
C10B C11B C12B 118.94(16)
C17B C12B C13B 118.42(16)
C17B C12B C11B 118.74(16)
C13B C12B C11B 122.78(16)
C14B C13B C12B 120.81(17)
C14B C13B H13B 119.6
C12B C13B H13B 119.6
C15B C14B C13B 118.28(18)
C15B C14B H14B 120.9
C13B C14B H14B 120.9
F1B C15B C14B 118.71(19)
F1B C15B C16B 118.16(18)
C14B C15B C16B 123.13(17)
C15B C16B C17B 117.99(17)
C15B C16B H16B 121.0
C17B C16B H16B 121.0
C16B C17B C12B 121.34(18)
C16B C17B H17B 119.3
C12B C17B H17B 119.3

loop_
_geom_bond_atom_site_label_1
_geom_bond_atom_site_label_2
_geom_bond_distance
F1A C15A 1.357(2)
F1B C15B 1.3604(19)
O1A C4A 1.363(2)
O1A C7A 1.424(2)
O2A C5A 1.368(2)
O2A C8A 1.421(2)
O3A C11A 1.227(2)
O1B C4B 1.363(2)
O1B C7B 1.420(2)
O2B C5B 1.3699(19)
O2B C8B 1.428(2)
O3B C11B 1.222(2)
C1A C2A 1.386(2)
C1A C6A 1.402(2)
C1A C9A 1.453(2)
C2A C3A 1.383(2)
C2A H2AA 0.9300
C3A C4A 1.374(2)
C3A H3AA 0.9300
C4A C5A 1.401(2)
C5A C6A 1.373(2)
C6A H6AA 0.9300
C7A H7AA 0.9600
C7A H7AB 0.9600
C7A H7AC 0.9600
C8A H8AA 0.9600
C8A H8AB 0.9600
C8A H8AC 0.9600
C9A C10A 1.326(2)
C9A H9AA 0.9300
C10A C11A 1.470(2)
C10A H10A 0.9300
C11A C12A 1.488(2)
C12A C17A 1.385(2)
C12A C13A 1.387(2)
C13A C14A 1.377(3)
C13A H13A 0.9300
C14A C15A 1.361(3)
C14A H14A 0.9300
C15A C16A 1.372(3)
C16A C17A 1.369(3)
C16A H16A 0.9300
C17A H17A 0.9300
C1B C2B 1.383(2)
C1B C6B 1.397(2)
C1B C9B 1.459(2)
C2B C3B 1.381(2)
C2B H2BA 0.9300
C3B C4B 1.372(2)
C3B H3BA 0.9300
C4B C5B 1.399(2)
C5B C6B 1.374(2)
C6B H6BA 0.9300
C7B H7BA 0.9600
C7B H7BB 0.9600
C7B H7BC 0.9600
C8B H8BA 0.9600
C8B H8BB 0.9600
C8B H8BC 0.9600
C9B C10B 1.324(2)
C9B H9BA 0.9300
C10B C11B 1.474(2)
C10B H10B 0.9300
C11B C12B 1.485(2)
C12B C17B 1.389(2)
C12B C13B 1.391(2)
C13B C14B 1.379(2)
C13B H13B 0.9300
C14B C15B 1.361(3)
C14B H14B 0.9300
C15B C16B 1.370(3)
C16B C17B 1.371(2)
C16B H16B 0.9300
C17B H17B 0.9300

loop_
_geom_torsion_atom_site_label_1
_geom_torsion_atom_site_label_2
_geom_torsion_atom_site_label_3
_geom_torsion_atom_site_label_4
_geom_torsion
C6A C1A C2A C3A -1.5(2)
C9A C1A C2A C3A 176.85(16)
C1A C2A C3A C4A 1.2(3)
C7A O1A C4A C3A -1.9(2)
C7A O1A C4A C5A 178.43(15)
C2A C3A C4A O1A -179.30(15)
C2A C3A C4A C5A 0.3(3)
C8A O2A C5A C6A 12.8(3)
C8A O2A C5A C4A -167.53(16)
O1A C4A C5A O2A -1.6(2)
C3A C4A C5A O2A 178.75(15)
O1A C4A C5A C6A 178.13(15)
C3A C4A C5A C6A -1.5(2)
O2A C5A C6A C1A -179.06(15)
C4A C5A C6A C1A 1.3(2)
C2A C1A C6A C5A 0.2(2)
C9A C1A C6A C5A -178.15(15)
C2A C1A C9A C10A 17.0(3)
C6A C1A C9A C10A -164.69(18)
C1A C9A C10A C11A -176.11(16)
C9A C10A C11A O3A 14.0(3)
C9A C10A C11A C12A -168.98(17)
O3A C11A C12A C17A 18.8(3)
C10A C11A C12A C17A -158.20(16)
O3A C11A C12A C13A -160.68(18)
C10A C11A C12A C13A 22.3(3)
C17A C12A C13A C14A 0.6(3)
C11A C12A C13A C14A -179.93(17)
C12A C13A C14A C15A 1.5(3)
C13A C14A C15A F1A 178.41(16)
C13A C14A C15A C16A -1.7(3)
F1A C15A C16A C17A 179.77(16)
C14A C15A C16A C17A -0.1(3)
C15A C16A C17A C12A 2.2(3)
C13A C12A C17A C16A -2.5(3)
C11A C12A C17A C16A 178.01(17)
C6B C1B C2B C3B -0.1(3)
C9B C1B C2B C3B -178.99(16)
C1B C2B C3B C4B 0.2(3)
C7B O1B C4B C3B 7.3(3)
C7B O1B C4B C5B -173.40(16)
C2B C3B C4B O1B 178.20(16)
C2B C3B C4B C5B -1.1(3)
C8B O2B C5B C6B -13.2(2)
C8B O2B C5B C4B 167.77(16)
O1B C4B C5B O2B 1.6(2)
C3B C4B C5B O2B -179.08(15)
O1B C4B C5B C6B -177.55(14)
C3B C4B C5B C6B 1.8(2)
O2B C5B C6B C1B 179.29(15)
C4B C5B C6B C1B -1.7(2)
C2B C1B C6B C5B 0.8(2)
C9B C1B C6B C5B 179.77(15)
C2B C1B C9B C10B -14.7(3)
C6B C1B C9B C10B 166.36(17)
C1B C9B C10B C11B 177.96(16)
C9B C10B C11B O3B -13.7(3)
C9B C10B C11B C12B 166.93(16)
O3B C11B C12B C17B -24.3(2)
C10B C11B C12B C17B 155.08(16)
O3B C11B C12B C13B 152.79(17)
C10B C11B C12B C13B -27.8(2)
C17B C12B C13B C14B 0.4(3)
C11B C12B C13B C14B -176.65(16)
C12B C13B C14B C15B -1.4(3)
C13B C14B C15B F1B -179.25(15)
C13B C14B C15B C16B 1.0(3)
F1B C15B C16B C17B -179.46(15)
C14B C15B C16B C17B 0.3(3)
C15B C16B C17B C12B -1.2(3)
C13B C12B C17B C16B 0.9(3)
C11B C12B C17B C16B 178.10(16)

loop_
_cod_related_entry_id
_cod_related_entry_database
_cod_related_entry_code
1 ChemSpider 4642915
